data_4079270
loop_
_publ_author_name
'Lei, Hao'
'Royer, Aaron M.'
'Rauchfuss, Thomas B.'
'Gray, Danielle'

_publ_contact_author
; 
Danielle L. Gray 
University of Illinois 
School of Chemical Sciences, Box 59-1 
505 South Mathews Avenue 
Urbana, Illinois  61801 
USA 
;
_publ_section_title
;
 C2-Symmetric Iron(II) Diphosphine--Dialkoxide Dicarbonyl and Related
 Complexes
;
_journal_issue 17
_journal_name_full Organometallics
_journal_page_first 6408
_journal_paper_doi 10.1021/om300631a
_journal_volume 31
_journal_year 2012
_chemical_formula_moiety 'C39 H30 Fe O3 P2'
_chemical_formula_sum 'C39 H30 Fe O3 P2'
_chemical_formula_weight 664.42
_chemical_name_systematic
; 
? 
;
_space_group_IT_number 14
_symmetry_cell_setting monoclinic
_symmetry_space_group_name_Hall '-P 2ybc'
_symmetry_space_group_name_H-M 'P 1 21/c 1'
_atom_sites_solution_hydrogens geom
_atom_sites_solution_primary direct
_atom_sites_solution_secondary difmap
_audit_creation_method SHELXL-97
_audit_update_record
; 
? 
;
_cell_angle_alpha 90.00
_cell_angle_beta 100.996(5)
_cell_angle_gamma 90.00
_cell_formula_units_Z 4
_cell_length_a 13.1450(8)
_cell_length_b 12.2586(8)
_cell_length_c 20.1642(13)
_cell_measurement_reflns_used 2547
_cell_measurement_temperature 193(2)
_cell_measurement_theta_max 65.96
_cell_measurement_theta_min 3.43
_cell_volume 3189.6(4)
_computing_cell_refinement 'SAINT V7.68A (Bruker, 2005)'
_computing_data_collection 'APEX2 V2010.11-3 (Bruker, 2010)'
_computing_data_reduction
; 
SAINT V7.68A, XPREP V2005/2, SADABS V2007/4, TWINABS V2007/5 
(Bruker, 2005 & 2007) 
;
_computing_molecular_graphics
; 
SHELXTL V6.12 (Bruker, 2005), CrystalMaker v2.1.3 (CrystalMaker, 1994) 
;
_computing_publication_material 'XCIF V6.12 (Bruker, 2005)'
_computing_structure_refinement 'SHELXTL V6.12 (Bruker, 2005)'
_computing_structure_solution 'SHELXTL V6.12 (Bruker, 2005)'
_diffrn_ambient_temperature 193(2)
_diffrn_measured_fraction_theta_full 0.965
_diffrn_measured_fraction_theta_max 0.965
_diffrn_measurement_device 'Bruker Kappa/ApexII CCD'
_diffrn_measurement_method 'profile data from \f and \w scans'
_diffrn_radiation_monochromator graphite
_diffrn_radiation_source 'fine-focus sealed tube'
_diffrn_radiation_type CuK\a
_diffrn_radiation_wavelength 1.54178
_diffrn_radiation_wavelength_id bc79ras
_diffrn_reflns_av_R_equivalents 0.0839
_diffrn_reflns_av_sigmaI/netI 0.0569
_diffrn_reflns_limit_h_max 15
_diffrn_reflns_limit_h_min -15
_diffrn_reflns_limit_k_max 10
_diffrn_reflns_limit_k_min -14
_diffrn_reflns_limit_l_max 24
_diffrn_reflns_limit_l_min -24
_diffrn_reflns_number 30735
_diffrn_reflns_theta_full 67.72
_diffrn_reflns_theta_max 67.72
_diffrn_reflns_theta_min 3.43
_exptl_absorpt_coefficient_mu 5.041
_exptl_absorpt_correction_T_max 0.8489
_exptl_absorpt_correction_T_min 0.5210
_exptl_absorpt_correction_type integration
_exptl_absorpt_process_details 'SHELXTL/XPREP V2005/2 (Bruker, 2005)'
_exptl_crystal_colour yellow
_exptl_crystal_density_diffrn 1.384
_exptl_crystal_density_method 'not measured'
_exptl_crystal_description prism
_exptl_crystal_F_000 1376
_exptl_crystal_id bc79ras
_exptl_crystal_preparation
; 
The data crystal was mounted using oil (Parantone-N, Exxon) to a 
0.3 mm cryo-loop (Hampton Research) with the (0 3 1) scattering 
planes roughly normal to the spindle axis. 
;
_exptl_crystal_size_max 0.194
_exptl_crystal_size_mid 0.151
_exptl_crystal_size_min 0.042
_refine_diff_density_max 0.598
_refine_diff_density_min -0.250
_refine_diff_density_rms 0.061
_refine_ls_extinction_method none
_refine_ls_goodness_of_fit_ref 1.019
_refine_ls_hydrogen_treatment noref
_refine_ls_matrix_type full
_refine_ls_number_parameters 449
_refine_ls_number_reflns 5577
_refine_ls_number_restraints 217
_refine_ls_restrained_S_all 1.009
_refine_ls_R_factor_all 0.0693
_refine_ls_R_factor_gt 0.0472
_refine_ls_shift/su_max 0.001
_refine_ls_shift/su_mean 0.000
_refine_ls_structure_factor_coef Fsqd
_refine_ls_weighting_details 'calc w=1/[\s^2^(Fo^2^)+(0.0722P)^2^+0.0000P] where P=(Fo^2^+2Fc^2^)/3'
_refine_ls_weighting_scheme calc
_refine_ls_wR_factor_gt 0.1144
_refine_ls_wR_factor_ref 0.1254
_reflns_number_gt 4206
_reflns_number_total 5577
_reflns_threshold_expression >2sigma(I)
_cod_data_source_file om300631a_si_002.cif
_cod_data_source_block bc79ras
_cod_depositor_comments
;
The following automatic conversions were performed:

'_symmetry_cell_setting' value 'Monoclinic' changed to 'monoclinic'
according to /home/saulius/struct/CIF-dictionaries/cif_core.dic
dictionary named 'cif_core.dic' version 2.4.2 from 2011-04-26.

Automatic conversion script
Id: cif_fix_values 1891 2012-01-12 08:04:46Z andrius 
;
_cod_original_sg_symbol_H-M 'P2(1)/c  '
_cod_database_code 4079270

loop_
_symmetry_equiv_pos_as_xyz
'x, y, z'
'-x, y+1/2, -z+1/2'
'-x, -y, -z'
'x, -y-1/2, z-1/2'

loop_
_atom_site_label
_atom_site_type_symbol
_atom_site_fract_x
_atom_site_fract_y
_atom_site_fract_z
_atom_site_U_iso_or_equiv
_atom_site_adp_type
_atom_site_occupancy
_atom_site_symmetry_multiplicity
_atom_site_calc_flag
_atom_site_refinement_flags
_atom_site_disorder_assembly
_atom_site_disorder_group
Fe1 Fe 0.29152(3) 0.56961(4) 0.35795(2) 0.03096(15) Uani 1 1 d . A .
P1 P 0.23058(6) 0.39927(7) 0.34935(4) 0.03175(19) Uani 1 1 d D . .
P2 P 0.34414(6) 0.74530(7) 0.35859(4) 0.03216(19) Uani 1 1 d . . .
O1 O 0.3748(2) 0.5445(2) 0.50297(11) 0.0526(6) Uani 1 1 d . A .
O2 O 0.4616(2) 0.5024(2) 0.29328(15) 0.0618(7) Uani 1 1 d . A .
O3 O 0.14498(17) 0.6158(2) 0.34230(11) 0.0461(6) Uani 1 1 d . . .
C1 C 0.3413(2) 0.5555(3) 0.44658(16) 0.0367(7) Uani 1 1 d . . .
C2 C 0.3949(3) 0.5295(3) 0.31918(16) 0.0419(8) Uani 1 1 d . . .
C3 C 0.1713(3) 0.5986(3) 0.28082(18) 0.0466(9) Uani 1 1 d . A .
H3A H 0.1775 0.6658 0.2538 0.056 Uiso 1 1 calc R . .
C4 C 0.1251(2) 0.5017(3) 0.24112(17) 0.0449(8) Uani 1 1 d . . .
C5 C 0.1374(2) 0.3977(3) 0.27031(15) 0.0377(7) Uani 1 1 d . A .
C6 C 0.0798(2) 0.3107(3) 0.23999(17) 0.0430(8) Uani 1 1 d . . .
H6A H 0.0840 0.2421 0.2623 0.052 Uiso 1 1 calc R A .
C7 C 0.0163(3) 0.3227(3) 0.17781(18) 0.0515(9) Uani 1 1 d . A .
H7A H -0.0235 0.2628 0.1571 0.062 Uiso 1 1 calc R . .
C8 C 0.0108(3) 0.4224(4) 0.14573(18) 0.0541(10) Uani 1 1 d . . .
H8A H -0.0290 0.4296 0.1014 0.065 Uiso 1 1 calc R A .
C9 C 0.0629(3) 0.5129(4) 0.17735(18) 0.0544(10) Uani 1 1 d . A .
H9A H 0.0561 0.5819 0.1555 0.065 Uiso 1 1 calc R . .
C10 C 0.3264(2) 0.2932(3) 0.34658(15) 0.0347(7) Uani 1 1 d . A .
C11 C 0.3233(3) 0.2196(3) 0.29423(16) 0.0403(8) Uani 1 1 d . . .
H11A H 0.2670 0.2213 0.2569 0.048 Uiso 1 1 calc R A .
C12 C 0.4015(3) 0.1432(3) 0.29577(18) 0.0472(8) Uani 1 1 d . A .
H12A H 0.3985 0.0927 0.2597 0.057 Uiso 1 1 calc R . .
C13 C 0.4837(3) 0.1406(3) 0.34961(19) 0.0469(8) Uani 1 1 d . . .
H13A H 0.5374 0.0885 0.3504 0.056 Uiso 1 1 calc R A .
C14 C 0.4882(3) 0.2126(3) 0.40190(19) 0.0504(9) Uani 1 1 d . A .
H14A H 0.5447 0.2102 0.4391 0.060 Uiso 1 1 calc R . .
C15 C 0.4104(3) 0.2890(3) 0.40036(17) 0.0481(9) Uani 1 1 d . . .
H15A H 0.4143 0.3394 0.4365 0.058 Uiso 1 1 calc R A .
C16 C 0.1558(13) 0.3366(15) 0.4056(9) 0.046(2) Uani 0.214(9) 1 d PGDU A 1
C17 C 0.1689(14) 0.2307(15) 0.4304(11) 0.048(2) Uani 0.214(9) 1 d PGDU A 1
H17A H 0.2209 0.1853 0.4182 0.058 Uiso 0.214(9) 1 calc PR A 1
C18 C 0.1059(15) 0.1913(13) 0.4731(10) 0.056(2) Uani 0.214(9) 1 d PGDU A 1
H18A H 0.1149 0.1189 0.4901 0.067 Uiso 0.214(9) 1 calc PR A 1
C19 C 0.0298(13) 0.2578(15) 0.4910(9) 0.062(2) Uani 0.214(9) 1 d PGDU A 1
H19A H -0.0132 0.2308 0.5202 0.074 Uiso 0.214(9) 1 calc PR A 1
C20 C 0.0167(12) 0.3637(14) 0.4662(9) 0.060(2) Uani 0.214(9) 1 d PGDU A 1
H20A H -0.0353 0.4091 0.4785 0.072 Uiso 0.214(9) 1 calc PR A 1
C21 C 0.0797(14) 0.4031(12) 0.4235(9) 0.054(2) Uani 0.214(9) 1 d PGDU A 1
H21A H 0.0708 0.4755 0.4066 0.064 Uiso 0.214(9) 1 calc PR A 1
C16B C 0.1597(4) 0.3467(5) 0.4123(3) 0.0392(11) Uani 0.786(9) 1 d PDU A 2
C17B C 0.1477(4) 0.2352(5) 0.4204(3) 0.0467(13) Uani 0.786(9) 1 d PDU A 2
H17B H 0.1789 0.1855 0.3941 0.056 Uiso 0.786(9) 1 calc PR A 2
C18B C 0.0905(5) 0.1957(5) 0.4664(3) 0.0582(14) Uani 0.786(9) 1 d PDU A 2
H18B H 0.0797 0.1194 0.4700 0.070 Uiso 0.786(9) 1 calc PR A 2
C19B C 0.0491(4) 0.2676(5) 0.5073(3) 0.0591(14) Uani 0.786(9) 1 d PDU A 2
H19B H 0.0109 0.2407 0.5393 0.071 Uiso 0.786(9) 1 calc PR A 2
C20B C 0.0635(4) 0.3775(5) 0.5012(3) 0.0587(14) Uani 0.786(9) 1 d PDU A 2
H20B H 0.0364 0.4267 0.5298 0.070 Uiso 0.786(9) 1 calc PR A 2
C21B C 0.1176(4) 0.4174(4) 0.4534(3) 0.0480(12) Uani 0.786(9) 1 d PDU A 2
H21B H 0.1257 0.4939 0.4489 0.058 Uiso 0.786(9) 1 calc PR A 2
C22 C 0.2932(2) 0.8251(3) 0.28287(15) 0.0372(7) Uani 1 1 d . A .
C23 C 0.3278(3) 0.8038(4) 0.22311(16) 0.0520(9) Uani 1 1 d . . .
H23A H 0.3799 0.7502 0.2228 0.062 Uiso 1 1 calc R A .
C24 C 0.2882(3) 0.8586(4) 0.16468(19) 0.0678(13) Uani 1 1 d . A .
H24A H 0.3146 0.8449 0.1247 0.081 Uiso 1 1 calc R . .
C25 C 0.2097(4) 0.9342(5) 0.1640(2) 0.0755(14) Uani 1 1 d . . .
H25A H 0.1808 0.9709 0.1233 0.091 Uiso 1 1 calc R A .
C26 C 0.1735(3) 0.9562(4) 0.2222(2) 0.0674(12) Uani 1 1 d . A .
H26A H 0.1196 1.0079 0.2218 0.081 Uiso 1 1 calc R . .
C27 C 0.2165(3) 0.9019(3) 0.28178(18) 0.0501(9) Uani 1 1 d . . .
H27A H 0.1926 0.9183 0.3222 0.060 Uiso 1 1 calc R A .
C28 C 0.4853(2) 0.7635(3) 0.36816(14) 0.0351(7) Uani 1 1 d . A .
C29 C 0.5518(2) 0.6911(3) 0.40825(16) 0.0437(8) Uani 1 1 d . . .
H29A H 0.5241 0.6342 0.4314 0.052 Uiso 1 1 calc R A .
C30 C 0.6579(3) 0.7016(3) 0.41460(17) 0.0489(9) Uani 1 1 d . A .
H30A H 0.7026 0.6514 0.4419 0.059 Uiso 1 1 calc R . .
C31 C 0.6993(3) 0.7837(3) 0.38195(17) 0.0481(9) Uani 1 1 d . . .
H31A H 0.7723 0.7907 0.3868 0.058 Uiso 1 1 calc R A .
C32 C 0.6342(3) 0.8561(3) 0.34185(17) 0.0456(8) Uani 1 1 d . A .
H32A H 0.6625 0.9124 0.3185 0.055 Uiso 1 1 calc R . .
C33 C 0.5284(2) 0.8467(3) 0.33568(16) 0.0403(8) Uani 1 1 d . . .
H33A H 0.4843 0.8978 0.3089 0.048 Uiso 1 1 calc R A .
C34 C 0.3108(2) 0.8285(3) 0.42678(15) 0.0343(7) Uani 1 1 d . A .
C35 C 0.2388(2) 0.7897(3) 0.46363(15) 0.0398(7) Uani 1 1 d . . .
H35A H 0.2065 0.7210 0.4528 0.048 Uiso 1 1 calc R A .
C36 C 0.2143(3) 0.8516(3) 0.51640(16) 0.0453(8) Uani 1 1 d . A .
H36A H 0.1657 0.8248 0.5417 0.054 Uiso 1 1 calc R . .
C37 C 0.2602(3) 0.9512(3) 0.53175(17) 0.0492(9) Uani 1 1 d . . .
H37A H 0.2434 0.9928 0.5679 0.059 Uiso 1 1 calc R A .
C38 C 0.3305(3) 0.9915(3) 0.49534(18) 0.0505(9) Uani 1 1 d . A .
H38A H 0.3611 1.0611 0.5059 0.061 Uiso 1 1 calc R . .
C39 C 0.3566(3) 0.9303(3) 0.44312(18) 0.0448(8) Uani 1 1 d . . .
H39A H 0.4058 0.9577 0.4184 0.054 Uiso 1 1 calc R A .

loop_
_atom_site_aniso_label
_atom_site_aniso_U_11
_atom_site_aniso_U_22
_atom_site_aniso_U_33
_atom_site_aniso_U_23
_atom_site_aniso_U_13
_atom_site_aniso_U_12
Fe1 0.0344(3) 0.0232(3) 0.0337(2) -0.00021(19) 0.00256(18) -0.0006(2)
P1 0.0320(4) 0.0257(4) 0.0362(4) -0.0004(3) 0.0033(3) -0.0010(3)
P2 0.0360(4) 0.0246(4) 0.0342(4) 0.0002(3) 0.0024(3) 0.0002(3)
O1 0.0681(16) 0.0484(16) 0.0364(12) 0.0045(11) -0.0023(11) 0.0009(13)
O2 0.0648(16) 0.0504(17) 0.0802(18) -0.0153(15) 0.0389(14) -0.0088(14)
O3 0.0429(12) 0.0360(14) 0.0538(13) -0.0077(11) -0.0044(10) 0.0085(11)
C1 0.0413(17) 0.0210(17) 0.0470(19) -0.0016(14) 0.0068(14) 0.0011(14)
C2 0.0530(19) 0.0274(18) 0.0459(17) -0.0025(15) 0.0109(16) -0.0098(16)
C3 0.0440(18) 0.035(2) 0.0536(19) 0.0049(16) -0.0086(15) -0.0013(16)
C4 0.0395(17) 0.043(2) 0.0483(18) 0.0004(16) -0.0027(14) -0.0037(16)
C5 0.0345(15) 0.0356(19) 0.0411(16) 0.0004(15) 0.0028(13) -0.0015(15)
C6 0.0403(17) 0.039(2) 0.0478(17) -0.0044(16) 0.0046(14) -0.0061(16)
C7 0.0467(19) 0.046(2) 0.058(2) -0.0131(18) -0.0010(16) -0.0056(18)
C8 0.049(2) 0.065(3) 0.0428(18) -0.0058(18) -0.0061(15) -0.0044(19)
C9 0.053(2) 0.052(3) 0.052(2) 0.0089(18) -0.0057(17) -0.0042(19)
C10 0.0387(16) 0.0262(17) 0.0405(15) 0.0023(14) 0.0111(13) 0.0005(14)
C11 0.0435(17) 0.0357(19) 0.0418(16) 0.0009(15) 0.0083(14) 0.0018(16)
C12 0.058(2) 0.035(2) 0.0520(19) -0.0067(16) 0.0177(17) 0.0039(18)
C13 0.0410(18) 0.033(2) 0.068(2) 0.0039(17) 0.0137(16) 0.0065(16)
C14 0.0437(18) 0.037(2) 0.065(2) 0.0006(18) -0.0010(16) 0.0085(17)
C15 0.0498(19) 0.039(2) 0.0511(19) -0.0099(17) -0.0016(15) 0.0056(17)
C16 0.041(4) 0.046(4) 0.050(4) 0.006(4) 0.005(4) -0.001(4)
C17 0.047(5) 0.047(4) 0.047(4) 0.009(4) -0.001(4) -0.004(4)
C18 0.050(5) 0.060(4) 0.054(4) 0.013(4) 0.000(4) -0.013(4)
C19 0.050(4) 0.072(4) 0.063(5) 0.010(4) 0.008(4) -0.012(4)
C20 0.047(4) 0.070(4) 0.063(5) 0.006(4) 0.013(4) -0.003(4)
C21 0.046(4) 0.057(4) 0.059(5) 0.006(4) 0.011(4) 0.001(4)
C16B 0.0329(19) 0.040(2) 0.043(2) 0.0014(19) 0.0019(17) -0.0037(19)
C17B 0.048(3) 0.044(2) 0.046(3) 0.005(2) 0.004(2) -0.006(2)
C18B 0.057(3) 0.057(3) 0.056(3) 0.015(2) 0.000(2) -0.021(2)
C19B 0.044(2) 0.079(3) 0.055(3) 0.014(2) 0.011(2) -0.013(2)
C20B 0.046(3) 0.070(3) 0.065(3) 0.003(3) 0.021(2) 0.001(2)
C21B 0.041(2) 0.047(2) 0.058(3) 0.000(2) 0.014(2) -0.003(2)
C22 0.0372(16) 0.0290(18) 0.0427(16) 0.0037(14) 0.0009(13) -0.0029(14)
C23 0.054(2) 0.063(3) 0.0380(17) 0.0035(17) 0.0067(15) 0.0049(19)
C24 0.072(3) 0.088(4) 0.0424(19) 0.010(2) 0.0078(18) -0.005(3)
C25 0.077(3) 0.086(4) 0.055(2) 0.030(2) -0.010(2) 0.002(3)
C26 0.061(2) 0.066(3) 0.069(3) 0.019(2) -0.004(2) 0.017(2)
C27 0.0466(19) 0.048(2) 0.054(2) 0.0099(18) 0.0042(16) 0.0046(18)
C28 0.0413(16) 0.0319(18) 0.0315(14) -0.0030(13) 0.0052(12) -0.0014(14)
C29 0.0422(17) 0.042(2) 0.0444(17) 0.0051(16) 0.0016(14) -0.0010(16)
C30 0.0414(18) 0.049(2) 0.0519(19) 0.0052(18) -0.0019(15) 0.0025(17)
C31 0.0392(17) 0.056(3) 0.0472(18) -0.0111(18) 0.0043(14) -0.0032(18)
C32 0.0477(19) 0.042(2) 0.0473(18) -0.0036(16) 0.0098(15) -0.0056(17)
C33 0.0452(18) 0.0317(19) 0.0419(16) -0.0005(14) 0.0028(14) 0.0023(15)
C34 0.0356(15) 0.0280(17) 0.0375(15) -0.0003(13) 0.0021(12) 0.0023(14)
C35 0.0375(16) 0.0350(19) 0.0454(17) -0.0023(15) 0.0045(13) -0.0013(15)
C36 0.0458(18) 0.048(2) 0.0428(17) -0.0028(16) 0.0101(14) 0.0022(17)
C37 0.058(2) 0.043(2) 0.0459(18) -0.0163(17) 0.0085(16) 0.0063(18)
C38 0.060(2) 0.031(2) 0.060(2) -0.0141(17) 0.0113(18) -0.0054(18)
C39 0.0517(19) 0.0300(19) 0.0549(19) -0.0034(16) 0.0157(16) -0.0037(16)

loop_
_atom_type_symbol
_atom_type_description
_atom_type_scat_dispersion_real
_atom_type_scat_dispersion_imag
_atom_type_scat_source
C C 0.0181 0.0091 'International Tables Vol C Tables 4.2.6.8 and 6.1.1.4'
H H 0.0000 0.0000 'International Tables Vol C Tables 4.2.6.8 and 6.1.1.4'
O O 0.0492 0.0322 'International Tables Vol C Tables 4.2.6.8 and 6.1.1.4'
P P 0.2955 0.4335 'International Tables Vol C Tables 4.2.6.8 and 6.1.1.4'
Fe Fe -1.1336 3.1974 'International Tables Vol C Tables 4.2.6.8 and 6.1.1.4'

loop_
_exptl_crystal_face_index_h
_exptl_crystal_face_index_k
_exptl_crystal_face_index_l
_exptl_crystal_face_perp_dist
-1.00 0.00 2.00 0.0210
1.00 0.00 -2.00 0.0120
-1.00 0.00 -1.00 0.0740
1.00 0.00 1.00 0.0890
0.00 2.00 1.00 0.0380
1.00 -2.00 0.00 0.0570

loop_
_geom_angle_atom_site_label_1
_geom_angle_atom_site_label_2
_geom_angle_atom_site_label_3
_geom_angle
C2 Fe1 C1 104.49(15)
C2 Fe1 O3 145.13(13)
C1 Fe1 O3 110.28(12)
C2 Fe1 C3 105.25(15)
C1 Fe1 C3 150.00(15)
O3 Fe1 C3 39.88(13)
C2 Fe1 P1 89.99(11)
C1 Fe1 P1 92.54(11)
O3 Fe1 P1 86.04(8)
C3 Fe1 P1 83.61(11)
C2 Fe1 P2 90.44(11)
C1 Fe1 P2 91.92(11)
O3 Fe1 P2 90.92(8)
C3 Fe1 P2 91.73(11)
P1 Fe1 P2 175.27(3)
C16 P1 C5 101.0(7)
C16 P1 C10 100.3(6)
C5 P1 C10 108.70(15)
C5 P1 C16B 105.0(2)
C10 P1 C16B 102.6(2)
C16 P1 Fe1 125.4(7)
C5 P1 Fe1 104.47(12)
C10 P1 Fe1 115.52(11)
C16B P1 Fe1 119.90(19)
C22 P2 C34 103.11(15)
C22 P2 C28 102.94(14)
C34 P2 C28 103.55(14)
C22 P2 Fe1 116.21(11)
C34 P2 Fe1 114.71(11)
C28 P2 Fe1 114.64(11)
C3 O3 Fe1 72.10(17)
O1 C1 Fe1 178.3(3)
O2 C2 Fe1 179.2(3)
O3 C3 C4 117.5(3)
O3 C3 Fe1 68.02(16)
C4 C3 Fe1 116.7(2)
O3 C3 H3A 115.5
C4 C3 H3A 115.5
Fe1 C3 H3A 115.5
C9 C4 C5 118.6(3)
C9 C4 C3 121.5(3)
C5 C4 C3 119.7(3)
C6 C5 C4 120.5(3)
C6 C5 P1 128.1(3)
C4 C5 P1 111.4(2)
C7 C6 C5 120.5(4)
C7 C6 H6A 119.8
C5 C6 H6A 119.8
C6 C7 C8 119.4(3)
C6 C7 H7A 120.3
C8 C7 H7A 120.3
C7 C8 C9 121.0(3)
C7 C8 H8A 119.5
C9 C8 H8A 119.5
C8 C9 C4 119.7(4)
C8 C9 H9A 120.2
C4 C9 H9A 120.2
C11 C10 C15 118.2(3)
C11 C10 P1 124.8(2)
C15 C10 P1 117.0(2)
C10 C11 C12 120.7(3)
C10 C11 H11A 119.7
C12 C11 H11A 119.7
C13 C12 C11 120.0(3)
C13 C12 H12A 120.0
C11 C12 H12A 120.0
C14 C13 C12 120.3(3)
C14 C13 H13A 119.8
C12 C13 H13A 119.8
C13 C14 C15 119.8(3)
C13 C14 H14A 120.1
C15 C14 H14A 120.1
C14 C15 C10 121.0(3)
C14 C15 H15A 119.5
C10 C15 H15A 119.5
C17 C16 C21 120.0
C17 C16 P1 125.3(10)
C21 C16 P1 114.7(10)
C18 C17 C16 120.0
C18 C17 H17A 120.0
C16 C17 H17A 120.0
C19 C18 C17 120.0
C19 C18 H18A 120.0
C17 C18 H18A 120.0
C18 C19 C20 120.0
C18 C19 H19A 120.0
C20 C19 H19A 120.0
C21 C20 C19 120.0
C21 C20 H20A 120.0
C19 C20 H20A 120.0
C20 C21 C16 120.0
C20 C21 H21A 120.0
C16 C21 H21A 120.0
C21B C16B C17B 118.6(4)
C21B C16B P1 120.6(4)
C17B C16B P1 120.8(4)
C18B C17B C16B 120.6(4)
C18B C17B H17B 119.7
C16B C17B H17B 119.7
C19B C18B C17B 120.0(5)
C19B C18B H18B 120.0
C17B C18B H18B 120.0
C20B C19B C18B 119.8(4)
C20B C19B H19B 120.1
C18B C19B H19B 120.1
C19B C20B C21B 120.4(5)
C19B C20B H20B 119.8
C21B C20B H20B 119.8
C16B C21B C20B 120.6(4)
C16B C21B H21B 119.7
C20B C21B H21B 119.7
C27 C22 C23 118.3(3)
C27 C22 P2 122.0(3)
C23 C22 P2 119.6(3)
C24 C23 C22 121.3(4)
C24 C23 H23A 119.4
C22 C23 H23A 119.4
C23 C24 C25 119.7(4)
C23 C24 H24A 120.1
C25 C24 H24A 120.1
C26 C25 C24 120.2(4)
C26 C25 H25A 119.9
C24 C25 H25A 119.9
C25 C26 C27 119.5(4)
C25 C26 H26A 120.2
C27 C26 H26A 120.2
C22 C27 C26 121.0(4)
C22 C27 H27A 119.5
C26 C27 H27A 119.5
C33 C28 C29 118.4(3)
C33 C28 P2 122.2(2)
C29 C28 P2 119.5(2)
C30 C29 C28 120.4(3)
C30 C29 H29A 119.8
C28 C29 H29A 119.8
C31 C30 C29 120.6(3)
C31 C30 H30A 119.7
C29 C30 H30A 119.7
C30 C31 C32 119.6(3)
C30 C31 H31A 120.2
C32 C31 H31A 120.2
C33 C32 C31 120.1(3)
C33 C32 H32A 120.0
C31 C32 H32A 120.0
C32 C33 C28 120.9(3)
C32 C33 H33A 119.5
C28 C33 H33A 119.5
C35 C34 C39 119.0(3)
C35 C34 P2 119.6(3)
C39 C34 P2 121.4(2)
C34 C35 C36 120.1(3)
C34 C35 H35A 120.0
C36 C35 H35A 120.0
C37 C36 C35 120.1(3)
C37 C36 H36A 120.0
C35 C36 H36A 120.0
C36 C37 C38 120.7(3)
C36 C37 H37A 119.6
C38 C37 H37A 119.6
C37 C38 C39 119.9(3)
C37 C38 H38A 120.0
C39 C38 H38A 120.0
C38 C39 C34 120.3(3)
C38 C39 H39A 119.9
C34 C39 H39A 119.9

loop_
_geom_bond_atom_site_label_1
_geom_bond_atom_site_label_2
_geom_bond_distance
Fe1 C2 1.762(4)
Fe1 C1 1.791(3)
Fe1 O3 1.974(2)
Fe1 C3 2.026(3)
Fe1 P1 2.2314(10)
Fe1 P2 2.2613(10)
P1 C16 1.808(8)
P1 C5 1.815(3)
P1 C10 1.818(3)
P1 C16B 1.829(4)
P2 C22 1.830(3)
P2 C34 1.831(3)
P2 C28 1.843(3)
O1 C1 1.146(4)
O2 C2 1.152(4)
O3 C3 1.365(4)
C3 C4 1.495(5)
C3 H3A 1.0000
C4 C9 1.393(5)
C4 C5 1.400(5)
C5 C6 1.382(5)
C6 C7 1.375(5)
C6 H6A 0.9500
C7 C8 1.379(6)
C7 H7A 0.9500
C8 C9 1.392(6)
C8 H8A 0.9500
C9 H9A 0.9500
C10 C11 1.384(5)
C10 C15 1.393(5)
C11 C12 1.386(5)
C11 H11A 0.9500
C12 C13 1.378(5)
C12 H12A 0.9500
C13 C14 1.368(5)
C13 H13A 0.9500
C14 C15 1.383(5)
C14 H14A 0.9500
C15 H15A 0.9500
C16 C17 1.3900
C16 C21 1.3900
C17 C18 1.3900
C17 H17A 0.9500
C18 C19 1.3900
C18 H18A 0.9500
C19 C20 1.3900
C19 H19A 0.9500
C20 C21 1.3900
C20 H20A 0.9500
C21 H21A 0.9500
C16B C21B 1.384(6)
C16B C17B 1.390(6)
C17B C18B 1.389(5)
C17B H17B 0.9500
C18B C19B 1.386(6)
C18B H18B 0.9500
C19B C20B 1.369(7)
C19B H19B 0.9500
C20B C21B 1.392(5)
C20B H20B 0.9500
C21B H21B 0.9500
C22 C27 1.376(5)
C22 C23 1.392(5)
C23 C24 1.370(5)
C23 H23A 0.9500
C24 C25 1.386(7)
C24 H24A 0.9500
C25 C26 1.372(7)
C25 H25A 0.9500
C26 C27 1.396(5)
C26 H26A 0.9500
C27 H27A 0.9500
C28 C33 1.390(5)
C28 C29 1.391(5)
C29 C30 1.383(5)
C29 H29A 0.9500
C30 C31 1.370(6)
C30 H30A 0.9500
C31 C32 1.382(5)
C31 H31A 0.9500
C32 C33 1.377(5)
C32 H32A 0.9500
C33 H33A 0.9500
C34 C35 1.394(5)
C34 C39 1.397(5)
C35 C36 1.394(5)
C35 H35A 0.9500
C36 C37 1.371(5)
C36 H36A 0.9500
C37 C38 1.376(5)
C37 H37A 0.9500
C38 C39 1.388(5)
C38 H38A 0.9500
C39 H39A 0.9500
